data_7004359
loop_
_publ_author_name
'Dixon, Isabelle M.'
'Lebon, Emilie'
'Loustau, Gilles'
'Sutra, Pierre'
'Vendier, Laure'
'Igau, Alain'
'Juris, Alberto'

_publ_section_title
;
 Broad HOMO--LUMO gap tuning through the coordination of a single
 phosphine, aminophosphine or phosphite onto a Ru(tpy)(bpy)2+ core
;
_journal_issue 41
_journal_name_full 'Dalton Transactions'
_journal_page_first 5627
_journal_page_last 5635
_journal_paper_doi 10.1039/b806325g
_journal_year 2008
_chemical_compound_source 'synthesis as described'
_chemical_formula_moiety 'C16 H18 N1 P Se'
_chemical_formula_sum 'C16 H18 N P Se'
_chemical_formula_weight 334.24
_chemical_name_systematic
;
?
;
_space_group_IT_number 14
_symmetry_cell_setting monoclinic
_symmetry_Int_Tables_number 14
_symmetry_space_group_name_Hall '-P 2yn'
_symmetry_space_group_name_H-M 'P 1 21/n 1'
_atom_sites_solution_hydrogens geom
_atom_sites_solution_primary direct
_atom_sites_solution_secondary difmap
_cell_angle_alpha 90
_cell_angle_beta 97.767(10)
_cell_angle_gamma 90
_cell_formula_units_Z 4
_cell_length_a 9.0551(15)
_cell_length_b 17.944(4)
_cell_length_c 9.1410(8)
_cell_measurement_reflns_used 5795
_cell_measurement_temperature 160
_cell_measurement_theta_max 32.2947
_cell_measurement_theta_min 2.5337
_cell_measurement_wavelength 0.71073
_cell_volume 1471.6(4)
_computing_cell_refinement 'CrysAlis RED, Oxford Diffraction Ltd.'
_computing_data_collection 'CrysAlis CCD, Oxford Diffraction Ltd.'
_computing_data_reduction 'CrysAlis RED, Oxford Diffraction Ltd.'
_computing_molecular_graphics 'Ortep-3 for Windows (Farrugia, 1997)'
_computing_publication_material 'WinGX publication routines (Farrugia, 1999)'
_computing_structure_refinement 'SHELXL-97 (Sheldrick, 1997)'
_computing_structure_solution 'SIR92 (Giacovazzo et al, 1993)'
_diffrn_ambient_temperature 160
_diffrn_measured_fraction_theta_full 0.948
_diffrn_measured_fraction_theta_max 0.948
_diffrn_measurement_device_type 'Oxford-Diffraction XCALIBUR'
_diffrn_measurement_method \w-\f
_diffrn_orient_matrix_UB_11 0.0109835982
_diffrn_orient_matrix_UB_12 -0.0063365619
_diffrn_orient_matrix_UB_13 0.0773765523
_diffrn_orient_matrix_UB_21 -0.0273911331
_diffrn_orient_matrix_UB_22 0.0362295342
_diffrn_orient_matrix_UB_23 0.0120130386
_diffrn_orient_matrix_UB_31 -0.0734772906
_diffrn_orient_matrix_UB_32 -0.0144439051
_diffrn_orient_matrix_UB_33 -0.0045108698
_diffrn_radiation_monochromator graphite
_diffrn_radiation_source 'fine-focus sealed tube'
_diffrn_radiation_type MoK\a
_diffrn_radiation_wavelength 0.71073
_diffrn_reflns_av_R_equivalents 0.0914
_diffrn_reflns_av_unetI/netI 0.0804
_diffrn_reflns_limit_h_max 11
_diffrn_reflns_limit_h_min -13
_diffrn_reflns_limit_k_max 25
_diffrn_reflns_limit_k_min -26
_diffrn_reflns_limit_l_max 13
_diffrn_reflns_limit_l_min -13
_diffrn_reflns_number 14968
_diffrn_reflns_theta_full 32.31
_diffrn_reflns_theta_max 32.31
_diffrn_reflns_theta_min 2.54
_diffrn_standards_decay_% 0
_diffrn_standards_interval_count 0
_diffrn_standards_interval_time 0
_diffrn_standards_number 0
_exptl_absorpt_coefficient_mu 2.646
_exptl_absorpt_correction_T_max 0.764
_exptl_absorpt_correction_T_min 0.502
_exptl_absorpt_correction_type multi-scan
_exptl_absorpt_process_details
;
CrysAlis RED, Oxford Diffraction Ltd.,
Version 1.171.31.5 (release 28-08-2006 CrysAlis171 .NET)
(compiled Aug 28 2006,13:05:05)
Empirical absorption correction using spherical harmonics,
implemented in SCALE3 ABSPACK scaling algorithm.
;
_exptl_crystal_colour colourless
_exptl_crystal_density_diffrn 1.509
_exptl_crystal_density_method 'not measured'
_exptl_crystal_description block
_exptl_crystal_F_000 680
_exptl_crystal_size_max 0.35
_exptl_crystal_size_mid 0.2
_exptl_crystal_size_min 0.1
_refine_diff_density_max 1.047
_refine_diff_density_min -0.888
_refine_diff_density_rms 0.159
_refine_ls_extinction_method none
_refine_ls_goodness_of_fit_ref 1.02
_refine_ls_hydrogen_treatment constr
_refine_ls_matrix_type full
_refine_ls_number_parameters 172
_refine_ls_number_reflns 4970
_refine_ls_number_restraints 0
_refine_ls_restrained_S_all 1.02
_refine_ls_R_factor_all 0.0824
_refine_ls_R_factor_gt 0.0484
_refine_ls_shift/su_max 0.001
_refine_ls_shift/su_mean 0
_refine_ls_structure_factor_coef Fsqd
_refine_ls_weighting_details 'calc w=1/[\s^2^(Fo^2^)+(0.0892P)^2^+0.0000P] where P=(Fo^2^+2Fc^2^)/3'
_refine_ls_weighting_scheme calc
_refine_ls_wR_factor_gt 0.13
_refine_ls_wR_factor_ref 0.1603
_reflns_number_gt 3101
_reflns_number_total 4970
_reflns_threshold_expression >2\s(I)
_cod_data_source_file b806325g.txt
_cod_data_source_block (2Se)
_cod_original_cell_volume 1471.7(4)
_cod_original_sg_symbol_H-M 'P 21/n'
_cod_database_code 7004359

loop_
_symmetry_equiv_pos_as_xyz
'x, y, z'
'-x+1/2, y+1/2, -z+1/2'
'-x, -y, -z'
'x-1/2, -y-1/2, z-1/2'

loop_
_atom_site_label
_atom_site_type_symbol
_atom_site_fract_x
_atom_site_fract_y
_atom_site_fract_z
_atom_site_U_iso_or_equiv
_atom_site_adp_type
_atom_site_occupancy
_atom_site_symmetry_multiplicity
_atom_site_calc_flag
_atom_site_refinement_flags
_atom_site_disorder_assembly
_atom_site_disorder_group
C1 C 0.8775(4) 0.31026(18) 0.3110(4) 0.0347(7) Uani 1 1 d . . .
H1A H 0.7821 0.2852 0.2894 0.042 Uiso 1 1 calc R . .
H1B H 0.8992 0.318 0.4168 0.042 Uiso 1 1 calc R . .
C2 C 0.8768(6) 0.3814(3) 0.2313(8) 0.0879(19) Uani 1 1 d . . .
H2A H 0.7847 0.3859 0.164 0.105 Uiso 1 1 calc R . .
H2B H 0.8813 0.4223 0.3011 0.105 Uiso 1 1 calc R . .
C3 C 0.9965(7) 0.3856(3) 0.1528(6) 0.0787(17) Uani 1 1 d . . .
H3A H 1.0705 0.4197 0.2015 0.094 Uiso 1 1 calc R . .
H3B H 0.9637 0.4044 0.0543 0.094 Uiso 1 1 calc R . .
C4 C 1.0631(4) 0.31098(17) 0.1432(4) 0.0333(7) Uani 1 1 d . . .
H4A H 1.1708 0.3132 0.1659 0.04 Uiso 1 1 calc R . .
H4B H 1.0371 0.2899 0.0453 0.04 Uiso 1 1 calc R . .
C5 C 0.9318(3) 0.13898(16) 0.3950(3) 0.0263(6) Uani 1 1 d . . .
C6 C 0.9981(4) 0.17093(18) 0.5262(4) 0.0318(6) Uani 1 1 d . . .
H6 H 1.0567 0.2134 0.5245 0.038 Uiso 1 1 calc R . .
C7 C 0.9760(4) 0.1389(2) 0.6597(4) 0.0367(7) Uani 1 1 d . . .
H7 H 1.0178 0.1607 0.748 0.044 Uiso 1 1 calc R . .
C8 C 0.8927(4) 0.0752(2) 0.6617(4) 0.0405(8) Uani 1 1 d . . .
H8 H 0.8797 0.0535 0.7514 0.049 Uiso 1 1 calc R . .
C9 C 0.8284(4) 0.04341(19) 0.5323(4) 0.0377(7) Uani 1 1 d . . .
H9 H 0.7725 0 0.5343 0.045 Uiso 1 1 calc R . .
C10 C 0.8468(3) 0.07583(18) 0.3987(4) 0.0326(6) Uani 1 1 d . . .
H10 H 0.8014 0.0548 0.311 0.039 Uiso 1 1 calc R . .
C11 C 1.1451(3) 0.14152(16) 0.1889(3) 0.0242(5) Uani 1 1 d . . .
C12 C 1.2757(3) 0.17041(19) 0.2659(4) 0.0328(7) Uani 1 1 d . . .
H12 H 1.2724 0.2104 0.3301 0.039 Uiso 1 1 calc R . .
C13 C 1.4108(4) 0.1386(2) 0.2454(4) 0.0399(8) Uani 1 1 d . . .
H13 H 1.4986 0.1582 0.2951 0.048 Uiso 1 1 calc R . .
C14 C 1.4178(4) 0.0791(2) 0.1540(4) 0.0383(7) Uani 1 1 d . . .
H14 H 1.5094 0.0582 0.1422 0.046 Uiso 1 1 calc R . .
C15 C 1.2885(4) 0.05026(19) 0.0792(4) 0.0390(8) Uani 1 1 d . . .
H15 H 1.2924 0.009 0.0182 0.047 Uiso 1 1 calc R . .
C16 C 1.1529(4) 0.08232(17) 0.0943(3) 0.0311(6) Uani 1 1 d . . .
H16 H 1.0663 0.0638 0.0403 0.037 Uiso 1 1 calc R . .
N1 N 0.9975(3) 0.26639(13) 0.2556(3) 0.0251(5) Uani 1 1 d . . .
P1 P 0.96566(8) 0.17768(4) 0.22012(8) 0.02325(17) Uani 1 1 d . . .
Se1 Se 0.79504(3) 0.152862(19) 0.04693(3) 0.03406(13) Uani 1 1 d . . .

loop_
_atom_site_aniso_label
_atom_site_aniso_U_11
_atom_site_aniso_U_22
_atom_site_aniso_U_33
_atom_site_aniso_U_23
_atom_site_aniso_U_13
_atom_site_aniso_U_12
C1 0.0368(17) 0.0287(17) 0.0411(17) -0.0047(13) 0.0147(13) 0.0038(13)
C2 0.087(4) 0.040(3) 0.154(5) 0.039(3) 0.078(4) 0.025(2)
C3 0.119(4) 0.035(2) 0.097(4) 0.021(2) 0.071(3) 0.026(3)
C4 0.0365(16) 0.0246(15) 0.0408(17) 0.0022(12) 0.0128(13) -0.0050(12)
C5 0.0240(13) 0.0290(15) 0.0272(14) 0.0007(10) 0.0083(10) -0.0003(11)
C6 0.0296(15) 0.0347(16) 0.0323(16) 0.0028(12) 0.0082(12) -0.0038(12)
C7 0.0346(17) 0.049(2) 0.0274(15) 0.0057(13) 0.0079(12) 0.0006(14)
C8 0.0409(18) 0.044(2) 0.0400(18) 0.0130(15) 0.0186(15) 0.0043(15)
C9 0.0373(17) 0.0272(16) 0.052(2) 0.0076(14) 0.0201(15) -0.0015(13)
C10 0.0317(15) 0.0302(16) 0.0374(16) 0.0001(12) 0.0105(12) -0.0016(12)
C11 0.0221(12) 0.0273(14) 0.0244(13) 0.0042(10) 0.0073(10) 0.0015(10)
C12 0.0275(15) 0.0378(17) 0.0335(16) -0.0076(13) 0.0053(12) 0.0006(12)
C13 0.0256(15) 0.049(2) 0.0448(19) -0.0044(15) 0.0057(13) 0.0061(14)
C14 0.0351(16) 0.0367(18) 0.0476(19) 0.0068(14) 0.0213(14) 0.0089(14)
C15 0.047(2) 0.0245(15) 0.051(2) -0.0012(13) 0.0284(16) -0.0008(13)
C16 0.0353(15) 0.0239(14) 0.0372(16) -0.0026(12) 0.0160(12) -0.0046(12)
N1 0.0266(11) 0.0215(11) 0.0280(12) -0.0011(9) 0.0068(9) -0.0017(9)
P1 0.0217(3) 0.0232(4) 0.0252(3) -0.0013(3) 0.0045(3) -0.0011(3)
Se1 0.0314(2) 0.0353(2) 0.0333(2) -0.00234(12) -0.00378(13) -0.00443(12)

loop_
_atom_type_symbol
_atom_type_description
_atom_type_scat_dispersion_real
_atom_type_scat_dispersion_imag
_atom_type_scat_source
C C 0.0033 0.0016 'International Tables Vol C Tables 4.2.6.8 and 6.1.1.4'
H H 0 0 'International Tables Vol C Tables 4.2.6.8 and 6.1.1.4'
N N 0.0061 0.0033 'International Tables Vol C Tables 4.2.6.8 and 6.1.1.4'
P P 0.1023 0.0942 'International Tables Vol C Tables 4.2.6.8 and 6.1.1.4'
Se Se -0.0929 2.2259 'International Tables Vol C Tables 4.2.6.8 and 6.1.1.4'

loop_
_geom_angle_atom_site_label_1
_geom_angle_atom_site_label_2
_geom_angle_atom_site_label_3
_geom_angle
_geom_angle_site_symmetry_1
_geom_angle_site_symmetry_3
_geom_angle_publ_flag
C2 C1 N1 104.2(3) . . ?
C3 C2 C1 110.8(4) . . ?
C2 C3 C4 109.7(4) . . ?
C3 C4 N1 104.0(3) . . ?
C10 C5 C6 119.8(3) . . ?
C10 C5 P1 120.1(2) . . ?
C6 C5 P1 120.0(2) . . ?
C7 C6 C5 119.4(3) . . ?
C8 C7 C6 120.1(3) . . ?
C9 C8 C7 120.4(3) . . ?
C8 C9 C10 119.9(3) . . ?
C5 C10 C9 120.3(3) . . ?
C16 C11 C12 119.5(3) . . ?
C16 C11 P1 120.0(2) . . ?
C12 C11 P1 120.4(2) . . ?
C13 C12 C11 118.9(3) . . ?
C14 C13 C12 121.4(3) . . ?
C13 C14 C15 119.5(3) . . ?
C14 C15 C16 120.2(3) . . ?
C11 C16 C15 120.5(3) . . ?
C1 N1 C4 109.2(2) . . ?
C1 N1 P1 117.7(2) . . ?
C4 N1 P1 117.4(2) . . ?
N1 P1 C5 104.12(13) . . ?
N1 P1 C11 103.99(13) . . ?
C5 P1 C11 105.40(13) . . ?
N1 P1 Se1 116.43(9) . . ?
C5 P1 Se1 112.89(10) . . ?
C11 P1 Se1 112.90(10) . . ?

loop_
_geom_bond_atom_site_label_1
_geom_bond_atom_site_label_2
_geom_bond_distance
_geom_bond_site_symmetry_2
_geom_bond_publ_flag
C1 C2 1.469(6) . ?
C1 N1 1.485(4) . ?
C2 C3 1.381(7) . ?
C3 C4 1.476(6) . ?
C4 N1 1.488(4) . ?
C5 C10 1.373(4) . ?
C5 C6 1.390(4) . ?
C5 P1 1.807(3) . ?
C6 C7 1.387(4) . ?
C7 C8 1.371(5) . ?
C8 C9 1.371(5) . ?
C9 C10 1.383(5) . ?
C11 C16 1.377(4) . ?
C11 C12 1.393(4) . ?
C11 P1 1.807(3) . ?
C12 C13 1.386(5) . ?
C13 C14 1.362(5) . ?
C14 C15 1.375(5) . ?
C15 C16 1.379(4) . ?
N1 P1 1.642(3) . ?
P1 Se1 2.1049(8) . ?

loop_
_cod_related_entry_id
_cod_related_entry_database
_cod_related_entry_code
1 ChemSpider 10212772
